data_7002227
loop_
_publ_author_name
'De Pascali, Sandra A.'
'Papadia, Paride'
'Capoccia, Serena'
'Marchi\`o, Luciano'
'Lanfranchi, Maurizio'
'Ciccarese, Antonella'
'Fanizzi, Francesco P.'

_publ_section_title
;
 Hard/soft selectivity in ligand substitution reactions of
 \b-diketonate platinum(II) complexes
;
_journal_issue 37
_journal_name_full 'Dalton Transactions'
_journal_page_first 7786
_journal_page_last 7795
_journal_paper_doi 10.1039/b909209a
_journal_year 2009
_chemical_formula_moiety 'C28 H29 O4 P Pt, C H Cl3'
_chemical_formula_sum 'C29 H30 Cl3 O4 P Pt'
_chemical_formula_weight 774.94
_chemical_name_systematic
;
?
;
_space_group_IT_number 13
_symmetry_cell_setting monoclinic
_symmetry_space_group_name_Hall '-P 2yc'
_symmetry_space_group_name_H-M 'P 1 2/c 1'
_atom_sites_solution_hydrogens geom
_atom_sites_solution_primary direct
_atom_sites_solution_secondary difmap
_audit_creation_method SHELXL-97
_cell_angle_alpha 90.00
_cell_angle_beta 92.55(1)
_cell_angle_gamma 90.00
_cell_formula_units_Z 8
_cell_length_a 17.067(6)
_cell_length_b 12.310(4)
_cell_length_c 27.577(9)
_cell_measurement_reflns_used 14330
_cell_measurement_temperature 293(2)
_cell_measurement_theta_max 27.00
_cell_measurement_theta_min 1.19
_cell_volume 5788(3)
_computing_cell_refinement Saint
_computing_data_collection Smart
_computing_data_reduction Saint
_computing_structure_refinement 'SHELXL-97 (Sheldrick, 1997)'
_computing_structure_solution Sir2004
_diffrn_ambient_temperature 293(2)
_diffrn_measured_fraction_theta_full 0.999
_diffrn_measured_fraction_theta_max 0.999
_diffrn_measurement_device_type 'Bruker Smart 1000 CCD'
_diffrn_measurement_method 'theta & omega scan'
_diffrn_radiation_monochromator graphite
_diffrn_radiation_source 'fine-focus sealed tube'
_diffrn_radiation_type MoK\a
_diffrn_radiation_wavelength 0.71073
_diffrn_reflns_av_R_equivalents 0.0859
_diffrn_reflns_av_sigmaI/netI 0.1084
_diffrn_reflns_limit_h_max 21
_diffrn_reflns_limit_h_min -21
_diffrn_reflns_limit_k_max 15
_diffrn_reflns_limit_k_min -15
_diffrn_reflns_limit_l_max 35
_diffrn_reflns_limit_l_min -35
_diffrn_reflns_number 64056
_diffrn_reflns_theta_full 27.00
_diffrn_reflns_theta_max 27.00
_diffrn_reflns_theta_min 1.19
_diffrn_standards_decay_% 0
_exptl_absorpt_coefficient_mu 5.214
_exptl_absorpt_correction_T_max 1.000
_exptl_absorpt_correction_T_min 0.782
_exptl_absorpt_correction_type multi-scan
_exptl_absorpt_process_details SADABS
_exptl_crystal_colour colorless
_exptl_crystal_density_diffrn 1.779
_exptl_crystal_density_method 'not measured'
_exptl_crystal_description block
_exptl_crystal_F_000 3040
_exptl_crystal_size_max 0.37
_exptl_crystal_size_mid 0.15
_exptl_crystal_size_min 0.10
_platon_squeeze_details
;
;
_refine_diff_density_max 1.255
_refine_diff_density_min -1.259
_refine_diff_density_rms 0.101
_refine_ls_extinction_method none
_refine_ls_goodness_of_fit_ref 1.002
_refine_ls_hydrogen_treatment constr
_refine_ls_matrix_type full
_refine_ls_number_parameters 621
_refine_ls_number_reflns 12637
_refine_ls_number_restraints 0
_refine_ls_restrained_S_all 1.002
_refine_ls_R_factor_all 0.0875
_refine_ls_R_factor_gt 0.0384
_refine_ls_shift/su_max 0.001
_refine_ls_shift/su_mean 0.000
_refine_ls_structure_factor_coef Fsqd
_refine_ls_weighting_details 'calc w=1/[\s^2^(Fo^2^)+(0.0026P)^2^+0.0000P] where P=(Fo^2^+2Fc^2^)/3'
_refine_ls_weighting_scheme calc
_refine_ls_wR_factor_gt 0.0526
_refine_ls_wR_factor_ref 0.0554
_reflns_number_gt 6681
_reflns_number_total 12637
_reflns_threshold_expression >2sigma(I)
_cod_data_source_file b909209a.txt
_cod_data_source_block ds64
_cod_depositor_comments
;
The following automatic conversions were performed:
'_symmetry_cell_setting' value 'Monoclinic' changed to 'monoclinic'
according to '/home/saulius/struct/CIF-dictionaries/cif_core.dic'
dictionary named 'cif_core.dic' version 2.4.1 from 2010-06-29.

Automatic conversion script
Id: cif_fix_enum 1527 2010-12-29 10:47:43Z saulius 
;
_cod_original_sg_symbol_H-M P2/c
_cod_database_code 7002227

loop_
_symmetry_equiv_pos_as_xyz
'x, y, z'
'-x, y, -z+1/2'
'-x, -y, -z'
'x, -y, z-1/2'

loop_
_atom_site_label
_atom_site_type_symbol
_atom_site_fract_x
_atom_site_fract_y
_atom_site_fract_z
_atom_site_U_iso_or_equiv
_atom_site_adp_type
_atom_site_occupancy
_atom_site_symmetry_multiplicity
_atom_site_calc_flag
_atom_site_refinement_flags
_atom_site_disorder_assembly
_atom_site_disorder_group
Pt1 Pt 0.255098(15) 0.07112(2) 0.118980(10) 0.04486(8) Uani 1 1 d . . .
Pt2 Pt 0.245655(16) 0.64854(2) 0.395278(10) 0.04686(8) Uani 1 1 d . . .
P2 P 0.15426(10) 0.53258(14) 0.36848(6) 0.0444(5) Uani 1 1 d . . .
P1 P 0.34754(10) 0.18416(14) 0.14716(6) 0.0411(5) Uani 1 1 d . . .
O31 O 0.1689(3) -0.0309(3) 0.09208(16) 0.0603(14) Uani 1 1 d . . .
O32 O 0.3311(3) 0.7553(3) 0.41955(17) 0.0639(15) Uani 1 1 d . . .
O41 O 0.1789(2) 0.2015(4) 0.11385(17) 0.0656(15) Uani 1 1 d . . .
C111 C 0.4497(3) 0.1414(5) 0.1427(2) 0.0380(16) Uani 1 1 d . . .
C22 C 0.1724(4) 0.7796(5) 0.3857(3) 0.054(2) Uani 1 1 d . . .
H22 H 0.1185 0.7536 0.3883 0.065 Uiso 1 1 calc R . .
C51 C 0.2402(4) -0.1781(6) 0.1789(3) 0.097(3) Uani 1 1 d . . .
H51A H 0.2501 -0.2549 0.1783 0.145 Uiso 1 1 calc R . .
H51B H 0.2023 -0.1598 0.1534 0.145 Uiso 1 1 calc R . .
H51C H 0.2202 -0.1583 0.2097 0.145 Uiso 1 1 calc R . .
C141 C 0.6006(5) 0.0638(6) 0.1309(3) 0.074(2) Uani 1 1 d . . .
H141 H 0.6510 0.0373 0.1272 0.088 Uiso 1 1 calc R . .
C21 C 0.3275(4) -0.0630(5) 0.1244(2) 0.0473(18) Uani 1 1 d . . .
H21 H 0.3817 -0.0365 0.1253 0.057 Uiso 1 1 calc R . .
C171 C 0.3384(4) 0.2154(5) 0.2103(2) 0.0402(17) Uani 1 1 d . . .
C251 C 0.3127(5) 0.4047(7) 0.0371(3) 0.078(3) Uani 1 1 d . . .
H251 H 0.2981 0.4014 0.0043 0.094 Uiso 1 1 calc R . .
C221 C 0.2729(4) 0.1819(5) 0.2338(2) 0.055(2) Uani 1 1 d . . .
H221 H 0.2355 0.1393 0.2173 0.065 Uiso 1 1 calc R . .
C62 C 0.4008(5) 0.7289(6) 0.4311(3) 0.060(2) Uani 1 1 d . . .
C181 C 0.3935(4) 0.2799(5) 0.2370(2) 0.0492(19) Uani 1 1 d . . .
H181 H 0.4384 0.3033 0.2222 0.059 Uiso 1 1 calc R . .
C151 C 0.5625(4) 0.0412(6) 0.1726(3) 0.065(2) Uani 1 1 d . . .
H151 H 0.5870 -0.0007 0.1968 0.077 Uiso 1 1 calc R . .
C231 C 0.3400(4) 0.3121(5) 0.1136(2) 0.0452(18) Uani 1 1 d . . .
C92 C 0.4527(4) 0.8233(6) 0.4467(3) 0.110(3) Uani 1 1 d . . .
H92A H 0.4649 0.8654 0.4187 0.165 Uiso 1 1 calc R . .
H92B H 0.5003 0.7963 0.4621 0.165 Uiso 1 1 calc R . .
H92C H 0.4258 0.8681 0.4691 0.165 Uiso 1 1 calc R . .
C281 C 0.3555(4) 0.4147(6) 0.1348(2) 0.056(2) Uani 1 1 d . . .
H281 H 0.3702 0.4194 0.1676 0.067 Uiso 1 1 calc R . .
C81 C 0.1082(4) 0.1964(6) 0.0979(3) 0.060(2) Uani 1 1 d . . .
C161 C 0.4875(4) 0.0807(5) 0.1785(2) 0.0512(19) Uani 1 1 d . . .
H161 H 0.4625 0.0660 0.2071 0.061 Uiso 1 1 calc R . .
C121 C 0.4890(4) 0.1632(5) 0.1012(2) 0.056(2) Uani 1 1 d . . .
H121 H 0.4643 0.2045 0.0768 0.068 Uiso 1 1 calc R . .
C71 C 0.0694(4) 0.1016(7) 0.0834(2) 0.061(2) Uani 1 1 d . . .
H71 H 0.0167 0.1091 0.0740 0.073 Uiso 1 1 calc R . .
C241 C 0.3192(4) 0.3117(6) 0.0640(3) 0.060(2) Uani 1 1 d . . .
H241 H 0.3093 0.2455 0.0487 0.072 Uiso 1 1 calc R . .
C261 C 0.3278(4) 0.5021(7) 0.0588(3) 0.072(2) Uani 1 1 d . . .
H261 H 0.3235 0.5654 0.0404 0.086 Uiso 1 1 calc R . .
C271 C 0.3490(4) 0.5086(6) 0.1071(3) 0.071(2) Uani 1 1 d . . .
H271 H 0.3591 0.5759 0.1213 0.086 Uiso 1 1 calc R . .
C131 C 0.5650(4) 0.1250(6) 0.0948(3) 0.073(2) Uani 1 1 d . . .
H131 H 0.5908 0.1407 0.0667 0.088 Uiso 1 1 calc R . .
C12 C 0.1807(5) 0.8196(6) 0.3345(3) 0.078(3) Uani 1 1 d . . .
C101 C 0.0663(4) 0.3072(6) 0.0944(3) 0.109(3) Uani 1 1 d . . .
H10A H 0.0515 0.3293 0.1261 0.164 Uiso 1 1 calc R . .
H10B H 0.0203 0.3011 0.0733 0.164 Uiso 1 1 calc R . .
H10C H 0.1011 0.3603 0.0816 0.164 Uiso 1 1 calc R . .
O21 O 0.3636(3) -0.1093(5) 0.2055(2) 0.124(3) Uani 1 1 d . . .
O11 O 0.2918(3) -0.2248(4) 0.08083(19) 0.099(2) Uani 1 1 d . . .
O22 O 0.2165(4) 0.9527(4) 0.4161(2) 0.111(2) Uani 1 1 d . . .
C232 C 0.1619(4) 0.5026(5) 0.3052(2) 0.0428(18) Uani 1 1 d . . .
C282 C 0.2285(4) 0.5363(5) 0.2817(3) 0.057(2) Uani 1 1 d . . .
H282 H 0.2661 0.5785 0.2984 0.068 Uiso 1 1 calc R . .
C112 C 0.0515(4) 0.5705(5) 0.3746(3) 0.0497(19) Uani 1 1 d . . .
C162 C 0.0071(4) 0.6176(6) 0.3381(3) 0.065(2) Uani 1 1 d . . .
H162 H 0.0280 0.6286 0.3079 0.078 Uiso 1 1 calc R . .
C242 C 0.1065(4) 0.4420(6) 0.2773(3) 0.063(2) Uani 1 1 d . . .
H242 H 0.0600 0.4218 0.2911 0.075 Uiso 1 1 calc R . .
C272 C 0.2393(5) 0.5075(6) 0.2339(3) 0.070(2) Uani 1 1 d . . .
H272 H 0.2838 0.5308 0.2186 0.084 Uiso 1 1 calc R . .
O42 O 0.3234(3) 0.5211(4) 0.40445(17) 0.0651(15) Uani 1 1 d . . .
C191 C 0.3825(4) 0.3083(6) 0.2832(3) 0.062(2) Uani 1 1 d . . .
H191 H 0.4202 0.3506 0.2997 0.075 Uiso 1 1 calc R . .
C201 C 0.3176(5) 0.2768(7) 0.3064(3) 0.067(2) Uani 1 1 d . . .
H201 H 0.3101 0.2988 0.3381 0.080 Uiso 1 1 calc R . .
C91 C 0.0462(4) -0.0936(6) 0.0644(3) 0.097(3) Uani 1 1 d . . .
H91A H 0.0697 -0.1321 0.0385 0.146 Uiso 1 1 calc R . .
H91B H -0.0035 -0.0644 0.0529 0.146 Uiso 1 1 calc R . .
H91C H 0.0383 -0.1424 0.0909 0.146 Uiso 1 1 calc R . .
C182 C 0.1471(4) 0.3031(6) 0.3782(3) 0.060(2) Uani 1 1 d . . .
H182 H 0.1299 0.3005 0.3457 0.072 Uiso 1 1 calc R . .
C211 C 0.2621(5) 0.2109(6) 0.2817(3) 0.068(2) Uani 1 1 d . . .
H211 H 0.2183 0.1865 0.2974 0.082 Uiso 1 1 calc R . .
C41 C 0.3368(4) -0.0803(7) 0.0325(2) 0.094(3) Uani 1 1 d . . .
H41A H 0.3471 -0.1360 0.0092 0.141 Uiso 1 1 calc R . .
H41B H 0.3825 -0.0356 0.0375 0.141 Uiso 1 1 calc R . .
H41C H 0.2936 -0.0364 0.0205 0.141 Uiso 1 1 calc R . .
C172 C 0.1638(4) 0.4025(5) 0.4008(3) 0.0481(19) Uani 1 1 d . . .
C222 C 0.1868(4) 0.4011(7) 0.4499(3) 0.067(2) Uani 1 1 d . . .
H222 H 0.1985 0.4663 0.4657 0.081 Uiso 1 1 calc R . .
C11 C 0.3164(4) -0.1324(7) 0.0801(3) 0.065(2) Uani 1 1 d . . .
C31 C 0.3155(5) -0.1174(6) 0.1713(3) 0.070(2) Uani 1 1 d . . .
C61 C 0.0995(5) -0.0019(7) 0.0814(2) 0.056(2) Uani 1 1 d . . .
C192 C 0.1567(5) 0.2068(6) 0.4056(3) 0.079(3) Uani 1 1 d . . .
H192 H 0.1488 0.1401 0.3902 0.094 Uiso 1 1 calc R . .
O12 O 0.1255(4) 0.8103(5) 0.3045(2) 0.149(3) Uani 1 1 d . . .
C82 C 0.3942(5) 0.5319(7) 0.4190(3) 0.061(2) Uani 1 1 d . . .
C42 C 0.2564(5) 0.8690(7) 0.3193(3) 0.108(3) Uani 1 1 d . . .
H42A H 0.2638 0.8527 0.2858 0.162 Uiso 1 1 calc R . .
H42B H 0.2993 0.8397 0.3389 0.162 Uiso 1 1 calc R . .
H42C H 0.2545 0.9464 0.3236 0.162 Uiso 1 1 calc R . .
C202 C 0.1772(5) 0.2088(7) 0.4534(3) 0.079(3) Uani 1 1 d . . .
H202 H 0.1807 0.1445 0.4711 0.095 Uiso 1 1 calc R . .
C102 C 0.4372(4) 0.4236(6) 0.4236(3) 0.107(3) Uani 1 1 d . . .
H10D H 0.4102 0.3769 0.4452 0.160 Uiso 1 1 calc R . .
H10E H 0.4898 0.4358 0.4363 0.160 Uiso 1 1 calc R . .
H10F H 0.4387 0.3900 0.3923 0.160 Uiso 1 1 calc R . .
C212 C 0.1926(5) 0.3060(8) 0.4756(3) 0.083(3) Uani 1 1 d . . .
H212 H 0.2072 0.3078 0.5084 0.100 Uiso 1 1 calc R . .
C52 C 0.1715(4) 0.8298(7) 0.4756(3) 0.104(3) Uani 1 1 d . . .
H52A H 0.2183 0.8015 0.4915 0.155 Uiso 1 1 calc R . .
H52B H 0.1314 0.7750 0.4748 0.155 Uiso 1 1 calc R . .
H52C H 0.1539 0.8920 0.4931 0.155 Uiso 1 1 calc R . .
C262 C 0.1844(5) 0.4446(7) 0.2089(3) 0.077(3) Uani 1 1 d . . .
H262 H 0.1924 0.4245 0.1769 0.093 Uiso 1 1 calc R . .
C72 C 0.4327(4) 0.6272(7) 0.4314(3) 0.074(3) Uani 1 1 d . . .
H72 H 0.4856 0.6216 0.4407 0.089 Uiso 1 1 calc R . .
C142 C -0.1019(5) 0.6354(7) 0.3901(4) 0.091(3) Uani 1 1 d . . .
H142 H -0.1536 0.6558 0.3946 0.109 Uiso 1 1 calc R . .
C152 C -0.0692(5) 0.6493(6) 0.3462(3) 0.085(3) Uani 1 1 d . . .
H152 H -0.0990 0.6809 0.3209 0.102 Uiso 1 1 calc R . .
C252 C 0.1185(5) 0.4118(7) 0.2308(3) 0.076(3) Uani 1 1 d . . .
H252 H 0.0817 0.3688 0.2140 0.091 Uiso 1 1 calc R . .
C32 C 0.1881(4) 0.8619(7) 0.4256(3) 0.072(2) Uani 1 1 d . . .
C122 C 0.0180(4) 0.5597(5) 0.4196(3) 0.071(2) Uani 1 1 d . . .
H122 H 0.0475 0.5302 0.4455 0.085 Uiso 1 1 calc R . .
C132 C -0.0585(5) 0.5924(7) 0.4262(3) 0.091(3) Uani 1 1 d . . .
H132 H -0.0796 0.5840 0.4564 0.109 Uiso 1 1 calc R . .

loop_
_atom_site_aniso_label
_atom_site_aniso_U_11
_atom_site_aniso_U_22
_atom_site_aniso_U_33
_atom_site_aniso_U_23
_atom_site_aniso_U_13
_atom_site_aniso_U_12
Pt1 0.03702(16) 0.04054(17) 0.05653(19) -0.00306(15) -0.00352(13) -0.00168(16)
Pt2 0.04029(17) 0.04109(18) 0.05887(19) -0.00367(15) -0.00146(13) 0.00033(16)
P2 0.0381(12) 0.0389(12) 0.0563(13) -0.0034(9) 0.0032(9) 0.0035(9)
P1 0.0384(11) 0.0382(12) 0.0465(12) -0.0014(9) 0.0014(9) 0.0017(9)
O31 0.041(3) 0.049(3) 0.089(4) 0.001(3) -0.019(3) 0.000(2)
O32 0.046(3) 0.046(3) 0.098(4) 0.001(3) -0.015(3) -0.001(3)
O41 0.027(3) 0.062(4) 0.107(4) -0.014(3) -0.013(3) -0.001(3)
C111 0.034(4) 0.036(4) 0.044(4) -0.015(4) 0.004(3) -0.009(3)
C22 0.048(5) 0.052(5) 0.062(5) 0.000(4) 0.002(4) -0.009(4)
C51 0.102(7) 0.088(7) 0.099(7) 0.047(5) -0.007(5) -0.036(6)
C141 0.050(6) 0.068(6) 0.103(7) -0.019(6) 0.000(5) 0.013(5)
C21 0.043(4) 0.048(5) 0.050(5) 0.002(4) -0.007(3) -0.007(4)
C171 0.037(4) 0.035(4) 0.049(5) 0.010(3) 0.001(4) 0.011(3)
C251 0.118(8) 0.057(6) 0.058(6) 0.011(5) -0.015(5) 0.005(6)
C221 0.051(5) 0.056(5) 0.057(5) -0.004(4) 0.007(4) 0.001(4)
C62 0.055(6) 0.054(6) 0.068(6) 0.001(5) -0.012(4) -0.012(5)
C181 0.038(4) 0.067(5) 0.042(5) -0.007(4) 0.000(4) 0.003(4)
C151 0.053(6) 0.058(6) 0.082(6) -0.013(5) -0.007(5) 0.022(4)
C231 0.038(4) 0.044(5) 0.054(5) 0.006(4) 0.006(4) 0.008(4)
C92 0.074(6) 0.081(7) 0.170(9) 0.007(6) -0.050(6) -0.030(5)
C281 0.076(6) 0.049(5) 0.044(5) 0.000(4) 0.009(4) 0.006(5)
C81 0.040(5) 0.066(6) 0.073(6) -0.009(4) -0.003(4) 0.006(5)
C161 0.045(5) 0.055(5) 0.053(5) -0.006(4) -0.007(4) -0.001(4)
C121 0.062(6) 0.045(5) 0.063(5) 0.002(4) 0.006(4) 0.002(4)
C71 0.033(5) 0.076(7) 0.072(6) 0.001(5) -0.014(4) -0.008(4)
C241 0.064(5) 0.059(6) 0.056(5) -0.005(4) -0.013(4) -0.001(4)
C261 0.086(6) 0.067(7) 0.062(6) 0.022(5) -0.006(5) 0.005(5)
C271 0.098(7) 0.025(5) 0.093(7) 0.008(5) 0.020(6) -0.002(4)
C131 0.052(6) 0.081(7) 0.089(7) -0.007(5) 0.031(5) 0.007(5)
C12 0.085(7) 0.060(6) 0.086(7) 0.015(5) -0.034(6) 0.000(5)
C101 0.064(6) 0.064(6) 0.197(10) -0.017(6) -0.026(6) 0.033(5)
O21 0.106(5) 0.160(7) 0.102(5) 0.060(4) -0.044(4) -0.060(4)
O11 0.133(5) 0.058(4) 0.105(5) -0.022(4) -0.019(4) -0.007(4)
O22 0.140(6) 0.045(4) 0.146(6) -0.014(4) -0.009(4) -0.002(4)
C232 0.030(4) 0.039(4) 0.059(5) 0.006(4) 0.003(4) 0.014(3)
C282 0.070(6) 0.039(5) 0.061(6) -0.008(4) 0.005(4) 0.011(4)
C112 0.044(5) 0.029(4) 0.077(6) -0.009(4) 0.005(4) -0.006(4)
C162 0.041(5) 0.072(6) 0.081(6) -0.014(5) -0.005(4) 0.013(4)
C242 0.050(5) 0.076(6) 0.060(5) -0.012(5) -0.014(4) 0.019(4)
C272 0.072(6) 0.064(6) 0.074(6) 0.012(5) 0.029(5) 0.019(5)
O42 0.033(3) 0.057(4) 0.104(4) -0.018(3) -0.012(3) 0.004(3)
C191 0.055(5) 0.075(6) 0.056(6) -0.010(4) -0.001(4) 0.010(4)
C201 0.072(6) 0.088(7) 0.040(5) -0.011(5) -0.008(5) 0.026(5)
C91 0.068(6) 0.078(7) 0.143(8) 0.005(6) -0.027(5) -0.030(5)
C182 0.061(5) 0.062(6) 0.057(5) -0.014(5) 0.011(4) 0.003(5)
C211 0.077(6) 0.074(6) 0.056(6) 0.005(5) 0.033(5) 0.018(5)
C41 0.089(7) 0.137(9) 0.057(6) -0.014(6) 0.010(5) 0.011(6)
C172 0.037(4) 0.044(5) 0.063(5) -0.003(4) 0.008(4) 0.001(4)
C222 0.079(6) 0.066(6) 0.055(6) 0.003(5) -0.014(4) -0.010(5)
C11 0.056(5) 0.046(6) 0.091(7) -0.029(5) -0.014(5) 0.013(4)
C31 0.071(6) 0.058(6) 0.079(6) 0.014(5) -0.021(5) -0.009(5)
C61 0.053(5) 0.060(6) 0.055(5) -0.001(4) -0.008(4) -0.018(5)
C192 0.094(7) 0.026(5) 0.117(8) 0.002(5) 0.028(6) 0.002(5)
O12 0.145(6) 0.173(7) 0.124(6) 0.073(5) -0.059(5) -0.065(5)
C82 0.042(5) 0.065(6) 0.076(6) -0.012(5) -0.003(4) 0.023(5)
C42 0.106(8) 0.111(8) 0.108(7) 0.041(6) 0.004(6) -0.040(6)
C202 0.090(7) 0.068(7) 0.080(7) 0.017(6) 0.008(6) 0.015(6)
C102 0.058(6) 0.087(7) 0.173(9) -0.037(7) -0.025(6) 0.018(5)
C212 0.085(7) 0.085(7) 0.077(7) 0.008(6) -0.013(5) -0.010(6)
C52 0.111(8) 0.143(10) 0.057(6) -0.015(6) 0.011(5) 0.041(6)
C262 0.086(7) 0.081(7) 0.062(6) -0.010(5) -0.020(6) 0.031(6)
C72 0.042(5) 0.082(7) 0.097(7) -0.009(6) -0.021(4) -0.001(5)
C142 0.039(6) 0.069(7) 0.165(11) -0.014(7) 0.011(6) 0.005(5)
C152 0.048(6) 0.068(6) 0.136(9) -0.038(6) -0.020(5) 0.027(5)
C252 0.062(6) 0.097(7) 0.068(6) -0.018(5) -0.015(5) 0.014(5)
C32 0.056(5) 0.046(6) 0.113(8) -0.006(6) -0.015(5) 0.015(5)
C122 0.062(6) 0.044(5) 0.109(7) 0.004(5) 0.027(5) 0.009(4)
C132 0.057(6) 0.068(7) 0.151(9) 0.012(6) 0.044(6) 0.010(5)

loop_
_atom_type_symbol
_atom_type_description
_atom_type_scat_dispersion_real
_atom_type_scat_dispersion_imag
_atom_type_scat_source
C C 0.0033 0.0016 'International Tables Vol C Tables 4.2.6.8 and 6.1.1.4'
H H 0.0000 0.0000 'International Tables Vol C Tables 4.2.6.8 and 6.1.1.4'
O O 0.0106 0.0060 'International Tables Vol C Tables 4.2.6.8 and 6.1.1.4'
P P 0.1023 0.0942 'International Tables Vol C Tables 4.2.6.8 and 6.1.1.4'
Pt Pt -1.7033 8.3905 'International Tables Vol C Tables 4.2.6.8 and 6.1.1.4'
Cl Cl 0.1484 0.1585 'International Tables Vol C Tables 4.2.6.8 and 6.1.1.4'

loop_
_geom_angle_atom_site_label_1
_geom_angle_atom_site_label_2
_geom_angle_atom_site_label_3
_geom_angle
_geom_angle_site_symmetry_1
_geom_angle_site_symmetry_3
_geom_angle_publ_flag
O31 Pt1 C21 87.3(2) . . ?
O31 Pt1 O41 90.68(17) . . ?
C21 Pt1 O41 177.8(2) . . ?
O31 Pt1 P1 178.88(13) . . ?
C21 Pt1 P1 93.57(18) . . ?
O41 Pt1 P1 88.41(13) . . ?
C22 Pt2 O32 87.6(2) . . ?
C22 Pt2 O42 177.5(2) . . ?
O32 Pt2 O42 90.19(18) . . ?
C22 Pt2 P2 92.7(2) . . ?
O32 Pt2 P2 179.38(15) . . ?
O42 Pt2 P2 89.45(13) . . ?
C232 P2 C112 104.7(3) . . ?
C232 P2 C172 106.5(3) . . ?
C112 P2 C172 104.0(3) . . ?
C232 P2 Pt2 112.1(2) . . ?
C112 P2 Pt2 117.9(2) . . ?
C172 P2 Pt2 110.7(2) . . ?
C171 P1 C231 107.4(3) . . ?
C171 P1 C111 104.5(3) . . ?
C231 P1 C111 105.0(3) . . ?
C171 P1 Pt1 112.5(2) . . ?
C231 P1 Pt1 109.3(2) . . ?
C111 P1 Pt1 117.4(2) . . ?
C61 O31 Pt1 124.3(5) . . ?
C62 O32 Pt2 124.4(5) . . ?
C81 O41 Pt1 124.9(5) . . ?
C161 C111 C121 118.2(6) . . ?
C161 C111 P1 121.7(5) . . ?
C121 C111 P1 120.0(5) . . ?
C12 C22 C32 116.2(7) . . ?
C12 C22 Pt2 107.1(5) . . ?
C32 C22 Pt2 110.3(5) . . ?
C12 C22 H22 107.6 . . ?
C32 C22 H22 107.6 . . ?
Pt2 C22 H22 107.6 . . ?
C31 C51 H51A 109.5 . . ?
C31 C51 H51B 109.5 . . ?
H51A C51 H51B 109.5 . . ?
C31 C51 H51C 109.5 . . ?
H51A C51 H51C 109.5 . . ?
H51B C51 H51C 109.5 . . ?
C131 C141 C151 120.6(8) . . ?
C131 C141 H141 119.7 . . ?
C151 C141 H141 119.7 . . ?
C31 C21 C11 116.0(7) . . ?
C31 C21 Pt1 108.6(5) . . ?
C11 C21 Pt1 110.1(4) . . ?
C31 C21 H21 107.2 . . ?
C11 C21 H21 107.2 . . ?
Pt1 C21 H21 107.2 . . ?
C221 C171 C181 117.1(6) . . ?
C221 C171 P1 119.9(5) . . ?
C181 C171 P1 122.8(5) . . ?
C261 C251 C241 119.5(7) . . ?
C261 C251 H251 120.3 . . ?
C241 C251 H251 120.3 . . ?
C171 C221 C211 121.0(7) . . ?
C171 C221 H221 119.5 . . ?
C211 C221 H221 119.5 . . ?
O32 C62 C72 127.6(7) . . ?
O32 C62 C92 114.0(7) . . ?
C72 C62 C92 118.3(7) . . ?
C191 C181 C171 121.6(7) . . ?
C191 C181 H181 119.2 . . ?
C171 C181 H181 119.2 . . ?
C141 C151 C161 120.2(7) . . ?
C141 C151 H151 119.9 . . ?
C161 C151 H151 119.9 . . ?
C241 C231 C281 116.3(6) . . ?
C241 C231 P1 120.1(5) . . ?
C281 C231 P1 123.6(5) . . ?
C62 C92 H92A 109.5 . . ?
C62 C92 H92B 109.5 . . ?
H92A C92 H92B 109.5 . . ?
C62 C92 H92C 109.5 . . ?
H92A C92 H92C 109.5 . . ?
H92B C92 H92C 109.5 . . ?
C271 C281 C231 120.5(6) . . ?
C271 C281 H281 119.7 . . ?
C231 C281 H281 119.7 . . ?
O41 C81 C71 125.1(7) . . ?
O41 C81 C101 114.2(7) . . ?
C71 C81 C101 120.7(7) . . ?
C111 C161 C151 120.7(7) . . ?
C111 C161 H161 119.6 . . ?
C151 C161 H161 119.6 . . ?
C111 C121 C131 121.8(7) . . ?
C111 C121 H121 119.1 . . ?
C131 C121 H121 119.1 . . ?
C61 C71 C81 127.9(7) . . ?
C61 C71 H71 116.1 . . ?
C81 C71 H71 116.1 . . ?
C251 C241 C231 122.6(7) . . ?
C251 C241 H241 118.7 . . ?
C231 C241 H241 118.7 . . ?
C251 C261 C271 121.1(8) . . ?
C251 C261 H261 119.4 . . ?
C271 C261 H261 119.4 . . ?
C261 C271 C281 119.9(7) . . ?
C261 C271 H271 120.0 . . ?
C281 C271 H271 120.0 . . ?
C141 C131 C121 118.6(7) . . ?
C141 C131 H131 120.7 . . ?
C121 C131 H131 120.7 . . ?
O12 C12 C42 119.5(8) . . ?
O12 C12 C22 119.8(8) . . ?
C42 C12 C22 120.7(7) . . ?
C81 C101 H10A 109.5 . . ?
C81 C101 H10B 109.5 . . ?
H10A C101 H10B 109.5 . . ?
C81 C101 H10C 109.5 . . ?
H10A C101 H10C 109.5 . . ?
H10B C101 H10C 109.5 . . ?
C282 C232 C242 116.4(7) . . ?
C282 C232 P2 119.0(6) . . ?
C242 C232 P2 124.5(6) . . ?
C272 C282 C232 120.7(7) . . ?
C272 C282 H282 119.7 . . ?
C232 C282 H282 119.7 . . ?
C162 C112 C122 117.5(7) . . ?
C162 C112 P2 122.9(6) . . ?
C122 C112 P2 119.3(6) . . ?
C112 C162 C152 119.8(8) . . ?
C112 C162 H162 120.1 . . ?
C152 C162 H162 120.1 . . ?
C252 C242 C232 122.4(7) . . ?
C252 C242 H242 118.8 . . ?
C232 C242 H242 118.8 . . ?
C262 C272 C282 120.3(8) . . ?
C262 C272 H272 119.8 . . ?
C282 C272 H272 119.8 . . ?
C82 O42 Pt2 124.1(5) . . ?
C181 C191 C201 121.6(7) . . ?
C181 C191 H191 119.2 . . ?
C201 C191 H191 119.2 . . ?
C191 C201 C211 118.9(7) . . ?
C191 C201 H201 120.5 . . ?
C211 C201 H201 120.5 . . ?
C61 C91 H91A 109.5 . . ?
C61 C91 H91B 109.5 . . ?
H91A C91 H91B 109.5 . . ?
C61 C91 H91C 109.5 . . ?
H91A C91 H91C 109.5 . . ?
H91B C91 H91C 109.5 . . ?
C172 C182 C192 118.7(7) . . ?
C172 C182 H182 120.6 . . ?
C192 C182 H182 120.6 . . ?
C221 C211 C201 119.7(7) . . ?
C221 C211 H211 120.1 . . ?
C201 C211 H211 120.1 . . ?
C11 C41 H41A 109.5 . . ?
C11 C41 H41B 109.5 . . ?
H41A C41 H41B 109.5 . . ?
C11 C41 H41C 109.5 . . ?
H41A C41 H41C 109.5 . . ?
H41B C41 H41C 109.5 . . ?
C222 C172 C182 117.8(7) . . ?
C222 C172 P2 119.9(6) . . ?
C182 C172 P2 122.3(6) . . ?
C212 C222 C172 121.6(7) . . ?
C212 C222 H222 119.2 . . ?
C172 C222 H222 119.2 . . ?
O11 C11 C21 123.7(8) . . ?
O11 C11 C41 120.2(7) . . ?
C21 C11 C41 116.1(7) . . ?
O21 C31 C21 121.4(7) . . ?
O21 C31 C51 118.7(7) . . ?
C21 C31 C51 119.8(6) . . ?
O31 C61 C71 127.0(7) . . ?
O31 C61 C91 114.1(7) . . ?
C71 C61 C91 118.8(7) . . ?
C202 C192 C182 121.8(8) . . ?
C202 C192 H192 119.1 . . ?
C182 C192 H192 119.1 . . ?
O42 C82 C72 127.3(7) . . ?
O42 C82 C102 112.7(7) . . ?
C72 C82 C102 120.0(7) . . ?
C12 C42 H42A 109.5 . . ?
C12 C42 H42B 109.5 . . ?
H42A C42 H42B 109.5 . . ?
C12 C42 H42C 109.5 . . ?
H42A C42 H42C 109.5 . . ?
H42B C42 H42C 109.5 . . ?
C192 C202 C212 119.3(8) . . ?
C192 C202 H202 120.3 . . ?
C212 C202 H202 120.3 . . ?
C82 C102 H10D 109.5 . . ?
C82 C102 H10E 109.5 . . ?
H10D C102 H10E 109.5 . . ?
C82 C102 H10F 109.5 . . ?
H10D C102 H10F 109.5 . . ?
H10E C102 H10F 109.5 . . ?
C202 C212 C222 120.8(8) . . ?
C202 C212 H212 119.6 . . ?
C222 C212 H212 119.6 . . ?
C32 C52 H52A 109.5 . . ?
C32 C52 H52B 109.5 . . ?
H52A C52 H52B 109.5 . . ?
C32 C52 H52C 109.5 . . ?
H52A C52 H52C 109.5 . . ?
H52B C52 H52C 109.5 . . ?
C252 C262 C272 120.0(8) . . ?
C252 C262 H262 120.0 . . ?
C272 C262 H262 120.0 . . ?
C62 C72 C82 126.3(7) . . ?
C62 C72 H72 116.8 . . ?
C82 C72 H72 116.8 . . ?
C132 C142 C152 118.5(9) . . ?
C132 C142 H142 120.7 . . ?
C152 C142 H142 120.7 . . ?
C142 C152 C162 122.0(9) . . ?
C142 C152 H152 119.0 . . ?
C162 C152 H152 119.0 . . ?
C242 C252 C262 120.1(8) . . ?
C242 C252 H252 120.0 . . ?
C262 C252 H252 120.0 . . ?
O22 C32 C52 121.8(8) . . ?
O22 C32 C22 120.4(8) . . ?
C52 C32 C22 117.8(7) . . ?
C132 C122 C112 121.0(8) . . ?
C132 C122 H122 119.5 . . ?
C112 C122 H122 119.5 . . ?
C142 C132 C122 121.2(9) . . ?
C142 C132 H132 119.4 . . ?
C122 C132 H132 119.4 . . ?

loop_
_geom_bond_atom_site_label_1
_geom_bond_atom_site_label_2
_geom_bond_distance
_geom_bond_site_symmetry_2
_geom_bond_publ_flag
Pt1 O31 2.048(4) . ?
Pt1 C21 2.064(6) . ?
Pt1 O41 2.067(4) . ?
Pt1 P1 2.2182(18) . ?
Pt2 C22 2.051(7) . ?
Pt2 O32 2.053(4) . ?
Pt2 O42 2.063(4) . ?
Pt2 P2 2.2169(18) . ?
P2 C232 1.793(7) . ?
P2 C112 1.830(7) . ?
P2 C172 1.836(7) . ?
P1 C171 1.796(6) . ?
P1 C231 1.829(6) . ?
P1 C111 1.831(6) . ?
O31 C61 1.259(7) . ?
O32 C62 1.260(7) . ?
O41 C81 1.267(7) . ?
C111 C161 1.377(7) . ?
C111 C121 1.378(8) . ?
C22 C12 1.509(9) . ?
C22 C32 1.510(9) . ?
C22 H22 0.9800 . ?
C51 C31 1.509(9) . ?
C51 H51A 0.9600 . ?
C51 H51B 0.9600 . ?
C51 H51C 0.9600 . ?
C141 C131 1.369(9) . ?
C141 C151 1.373(9) . ?
C141 H141 0.9300 . ?
C21 C31 1.480(8) . ?
C21 C11 1.494(8) . ?
C21 H21 0.9800 . ?
C171 C221 1.381(7) . ?
C171 C181 1.412(7) . ?
C251 C261 1.358(9) . ?
C251 C241 1.366(8) . ?
C251 H251 0.9300 . ?
C221 C211 1.389(8) . ?
C221 H221 0.9300 . ?
C62 C72 1.365(9) . ?
C62 C92 1.512(8) . ?
C181 C191 1.341(7) . ?
C181 H181 0.9300 . ?
C151 C161 1.385(8) . ?
C151 H151 0.9300 . ?
C231 C241 1.397(8) . ?
C231 C281 1.412(8) . ?
C92 H92A 0.9600 . ?
C92 H92B 0.9600 . ?
C92 H92C 0.9600 . ?
C281 C271 1.388(8) . ?
C281 H281 0.9300 . ?
C81 C71 1.392(9) . ?
C81 C101 1.541(9) . ?
C161 H161 0.9300 . ?
C121 C131 1.399(8) . ?
C121 H121 0.9300 . ?
C71 C61 1.376(9) . ?
C71 H71 0.9300 . ?
C241 H241 0.9300 . ?
C261 C271 1.367(8) . ?
C261 H261 0.9300 . ?
C271 H271 0.9300 . ?
C131 H131 0.9300 . ?
C12 O12 1.231(8) . ?
C12 C42 1.504(10) . ?
C101 H10A 0.9600 . ?
C101 H10B 0.9600 . ?
C101 H10C 0.9600 . ?
O21 C31 1.226(7) . ?
O11 C11 1.213(8) . ?
O22 C32 1.250(8) . ?
C232 C282 1.397(8) . ?
C232 C242 1.406(8) . ?
C282 C272 1.387(8) . ?
C282 H282 0.9300 . ?
C112 C162 1.362(8) . ?
C112 C122 1.394(8) . ?
C162 C152 1.387(8) . ?
C162 H162 0.9300 . ?
C242 C252 1.358(8) . ?
C242 H242 0.9300 . ?
C272 C262 1.376(9) . ?
C272 H272 0.9300 . ?
O42 C82 1.263(7) . ?
C191 C201 1.361(8) . ?
C191 H191 0.9300 . ?
C201 C211 1.400(9) . ?
C201 H201 0.9300 . ?
C91 C61 1.511(8) . ?
C91 H91A 0.9600 . ?
C91 H91B 0.9600 . ?
C91 H91C 0.9600 . ?
C182 C172 1.397(8) . ?
C182 C192 1.411(9) . ?
C182 H182 0.9300 . ?
C211 H211 0.9300 . ?
C41 C11 1.517(9) . ?
C41 H41A 0.9600 . ?
C41 H41B 0.9600 . ?
C41 H41C 0.9600 . ?
C172 C222 1.393(8) . ?
C222 C212 1.369(9) . ?
C222 H222 0.9300 . ?
C192 C202 1.350(9) . ?
C192 H192 0.9300 . ?
C82 C72 1.381(9) . ?
C82 C102 1.524(9) . ?
C42 H42A 0.9600 . ?
C42 H42B 0.9600 . ?
C42 H42C 0.9600 . ?
C202 C212 1.365(9) . ?
C202 H202 0.9300 . ?
C102 H10D 0.9600 . ?
C102 H10E 0.9600 . ?
C102 H10F 0.9600 . ?
C212 H212 0.9300 . ?
C52 C32 1.476(9) . ?
C52 H52A 0.9600 . ?
C52 H52B 0.9600 . ?
C52 H52C 0.9600 . ?
C262 C252 1.362(9) . ?
C262 H262 0.9300 . ?
C72 H72 0.9300 . ?
C142 C132 1.324(10) . ?
C142 C152 1.368(10) . ?
C142 H142 0.9300 . ?
C152 H152 0.9300 . ?
C252 H252 0.9300 . ?
C122 C132 1.386(9) . ?
C122 H122 0.9300 . ?
C132 H132 0.9300 . ?

loop_
_platon_squeeze_void_nr
_platon_squeeze_void_average_x
_platon_squeeze_void_average_y
_platon_squeeze_void_average_z
_platon_squeeze_void_volume
_platon_squeeze_void_count_electrons
_platon_squeeze_void_content
1 0.500 -0.051 0.250 179 75 ' '
2 0.500 0.051 0.750 179 75 ' '
3 0.000 0.336 0.250 174 73 ' '
4 0.000 0.664 0.750 173 77 ' '
